data_4509254
loop_
_publ_author_name
'Sun, Qian'
'Yue, Qi'
'Zhang, Jian-Yong'
'Wang, Li'
'Li, Xue'
'Gao, En-Qing'

_publ_section_title
;
 Hydrothermal Synthesis, Structures, and Properties of Manganese(II) and
 Zinc(II) Coordination Polymers with Different Phenylenediacrylates
;
_journal_issue 5
_journal_name_full 'Crystal Growth &amp; Design'
_journal_page_first 2310
_journal_paper_doi 10.1021/cg8011266
_journal_volume 9
_journal_year 2009
_chemical_formula_sum 'C24 H19 N2 O5.5 Zn'
_chemical_formula_weight 488.78
_chemical_name_systematic
; 
 ? 
;
_space_group_IT_number 61
_symmetry_cell_setting orthorhombic
_symmetry_space_group_name_Hall '-P 2ac 2ab'
_symmetry_space_group_name_H-M 'P b c a'
_atom_sites_solution_hydrogens geom
_atom_sites_solution_primary direct
_atom_sites_solution_secondary difmap
_audit_creation_method SHELXL-97
_cell_angle_alpha 90.00
_cell_angle_beta 90.00
_cell_angle_gamma 90.00
_cell_formula_units_Z 8
_cell_length_a 16.602(5)
_cell_length_b 14.728(4)
_cell_length_c 18.757(5)
_cell_measurement_reflns_used 787
_cell_measurement_temperature 293(2)
_cell_measurement_theta_max 17.371
_cell_measurement_theta_min 2.453
_cell_volume 4586(2)
_computing_cell_refinement 'Bruker SMART'
_computing_data_collection 'Bruker SMART'
_computing_data_reduction 'Bruker SHELXTL'
_computing_molecular_graphics 'Bruker SHELXTL'
_computing_publication_material 'Bruker SHELXTL'
_computing_structure_refinement 'SHELXL-97 (Sheldrick, 1997)'
_computing_structure_solution 'SHELXS-97 (Sheldrick, 1990)'
_diffrn_ambient_temperature 293(2)
_diffrn_measured_fraction_theta_full 0.996
_diffrn_measured_fraction_theta_max 0.996
_diffrn_measurement_device_type 'CCD area detector'
_diffrn_measurement_method 'phi and omega scans'
_diffrn_radiation_monochromator graphite
_diffrn_radiation_source 'fine-focus sealed tube'
_diffrn_radiation_type MoK\a
_diffrn_radiation_wavelength 0.71073
_diffrn_reflns_av_R_equivalents 0.1109
_diffrn_reflns_av_sigmaI/netI 0.0955
_diffrn_reflns_limit_h_max 21
_diffrn_reflns_limit_h_min -15
_diffrn_reflns_limit_k_max 18
_diffrn_reflns_limit_k_min -18
_diffrn_reflns_limit_l_max 23
_diffrn_reflns_limit_l_min -22
_diffrn_reflns_number 21804
_diffrn_reflns_theta_full 27.11
_diffrn_reflns_theta_max 27.11
_diffrn_reflns_theta_min 2.14
_exptl_absorpt_coefficient_mu 1.110
_exptl_absorpt_correction_T_max 0.9164
_exptl_absorpt_correction_T_min 0.8511
_exptl_absorpt_correction_type multi-scan
_exptl_crystal_colour colorless
_exptl_crystal_density_diffrn 1.416
_exptl_crystal_density_method 'not measured'
_exptl_crystal_description block
_exptl_crystal_F_000 2008
_exptl_crystal_size_max 0.15
_exptl_crystal_size_mid 0.12
_exptl_crystal_size_min 0.08
_refine_diff_density_max 0.719
_refine_diff_density_min -0.238
_refine_diff_density_rms 0.086
_refine_ls_extinction_method none
_refine_ls_goodness_of_fit_ref 1.031
_refine_ls_hydrogen_treatment mixed
_refine_ls_matrix_type full
_refine_ls_number_parameters 320
_refine_ls_number_reflns 5046
_refine_ls_number_restraints 8
_refine_ls_restrained_S_all 1.031
_refine_ls_R_factor_all 0.1644
_refine_ls_R_factor_gt 0.0719
_refine_ls_shift/su_max 0.001
_refine_ls_shift/su_mean 0.000
_refine_ls_structure_factor_coef Fsqd
_refine_ls_weighting_details 'calc w=1/[\s^2^(Fo^2^)+(0.1049P)^2^+0.0000P] where P=(Fo^2^+2Fc^2^)/3'
_refine_ls_weighting_scheme calc
_refine_ls_wR_factor_gt 0.1847
_refine_ls_wR_factor_ref 0.2245
_reflns_number_gt 2363
_reflns_number_total 5046
_reflns_threshold_expression >2sigma(I)
_cod_data_source_file cg8011266sup2.cif
_cod_data_source_block 3
_cod_depositor_comments
;
The following automatic conversions were performed:

'_symmetry_cell_setting' value 'Orthorhombic' changed to
'orthorhombic' according to
/home/saulius/struct/CIF-dictionaries/cif_core.dic dictionary named
'cif_core.dic' version 2.4.2 from 2011-04-26.

Automatic conversion script
Id: cif_fix_values 1891 2012-01-12 08:04:46Z andrius 
;
_cod_original_sg_symbol_H-M 'Pbca '
_cod_original_formula_sum 'C24 H19 N2 O5.50 Zn'
_cod_database_code 4509254

loop_
_symmetry_equiv_pos_as_xyz
'x, y, z'
'-x+1/2, -y, z+1/2'
'-x, y+1/2, -z+1/2'
'x+1/2, -y+1/2, -z'
'-x, -y, -z'
'x-1/2, y, -z-1/2'
'x, -y-1/2, z-1/2'
'-x-1/2, y-1/2, z'

loop_
_atom_site_label
_atom_site_type_symbol
_atom_site_fract_x
_atom_site_fract_y
_atom_site_fract_z
_atom_site_U_iso_or_equiv
_atom_site_adp_type
_atom_site_occupancy
_atom_site_symmetry_multiplicity
_atom_site_calc_flag
_atom_site_refinement_flags
Zn1 Zn 0.91328(4) 0.26096(5) 0.53985(4) 0.0608(3) Uani 1 1 d .
C1 C 0.8349(4) 0.2958(4) 0.4268(3) 0.0573(15) Uani 1 1 d .
C2 C 0.7762(4) 0.3141(4) 0.3691(3) 0.0673(17) Uani 1 1 d .
H2A H 0.7873 0.3610 0.3373 0.081 Uiso 1 1 calc R
C3 C 0.7096(4) 0.2678(4) 0.3604(3) 0.0603(15) Uani 1 1 d .
H3A H 0.7024 0.2177 0.3900 0.072 Uiso 1 1 calc R
C4 C 0.6446(4) 0.2868(4) 0.3087(3) 0.0532(14) Uani 1 1 d .
C5 C 0.5779(4) 0.2286(4) 0.3058(3) 0.0617(17) Uani 1 1 d .
H5A H 0.5765 0.1774 0.3349 0.074 Uiso 1 1 calc R
C6 C 0.5146(4) 0.2460(4) 0.2608(3) 0.0630(16) Uani 1 1 d .
H6A H 0.4714 0.2058 0.2591 0.076 Uiso 1 1 calc R
C7 C 0.6427(3) 0.3639(4) 0.2663(3) 0.0573(15) Uani 1 1 d .
H7A H 0.6855 0.4045 0.2683 0.069 Uiso 1 1 calc R
C8 C 0.5140(4) 0.3204(4) 0.2189(3) 0.0608(16) Uani 1 1 d .
H8A H 0.4706 0.3308 0.1886 0.073 Uiso 1 1 calc R
C9 C 0.5785(4) 0.3822(4) 0.2208(3) 0.0581(15) Uani 1 1 d .
C10 C 0.5759(4) 0.4645(4) 0.1761(3) 0.0694(17) Uani 1 1 d .
H10A H 0.5314 0.4694 0.1463 0.083 Uiso 1 1 calc R
C11 C 0.6256(4) 0.5294(5) 0.1727(4) 0.086(2) Uani 1 1 d .
H11A H 0.6709 0.5267 0.2017 0.103 Uiso 1 1 calc R
C12 C 0.6162(5) 0.6111(5) 0.1244(4) 0.083(2) Uani 1 1 d .
C13 C 0.8605(4) 0.1150(5) 0.6504(4) 0.0741(18) Uani 1 1 d .
H13A H 0.8152 0.1507 0.6585 0.089 Uiso 1 1 calc R
C14 C 0.8678(5) 0.0348(5) 0.6887(4) 0.086(2) Uani 1 1 d .
H14A H 0.8282 0.0171 0.7210 0.103 Uiso 1 1 calc R
C15 C 0.9344(5) -0.0174(5) 0.6777(4) 0.081(2) Uani 1 1 d .
H15A H 0.9410 -0.0714 0.7027 0.098 Uiso 1 1 calc R
C16 C 0.9931(4) 0.0106(4) 0.6287(3) 0.0602(15) Uani 1 1 d .
C17 C 1.0636(5) -0.0404(4) 0.6144(4) 0.080(2) Uani 1 1 d .
H17A H 1.0722 -0.0947 0.6385 0.096 Uiso 1 1 calc R
C18 C 1.1188(4) -0.0113(5) 0.5660(4) 0.081(2) Uani 1 1 d .
H18A H 1.1647 -0.0459 0.5578 0.097 Uiso 1 1 calc R
C19 C 1.1074(4) 0.0723(4) 0.5271(3) 0.0601(16) Uani 1 1 d .
C20 C 0.9801(3) 0.0923(3) 0.5929(3) 0.0515(14) Uani 1 1 d .
C21 C 1.0378(3) 0.1237(3) 0.5411(3) 0.0510(14) Uani 1 1 d .
C22 C 1.1607(4) 0.1064(5) 0.4764(4) 0.0731(19) Uani 1 1 d .
H22A H 1.2072 0.0741 0.4653 0.088 Uiso 1 1 calc R
C23 C 1.1453(4) 0.1870(5) 0.4427(4) 0.0753(19) Uani 1 1 d .
H23A H 1.1810 0.2102 0.4092 0.090 Uiso 1 1 calc R
C24 C 1.0737(4) 0.2341(4) 0.4601(3) 0.0678(17) Uani 1 1 d .
H24A H 1.0624 0.2884 0.4368 0.081 Uiso 1 1 calc R
N1 N 0.9140(3) 0.1441(3) 0.6029(3) 0.0571(12) Uani 1 1 d .
N2 N 1.0228(3) 0.2039(3) 0.5079(2) 0.0541(11) Uani 1 1 d .
O1 O 0.8951(3) 0.3453(3) 0.4329(3) 0.0776(13) Uani 1 1 d .
O2 O 0.8226(3) 0.2306(3) 0.4700(2) 0.0689(11) Uani 1 1 d .
O3 O 0.6712(4) 0.6666(4) 0.1231(4) 0.1058(16) Uani 1 1 d .
O4 O 0.5532(3) 0.6206(3) 0.0895(3) 0.0872(14) Uani 1 1 d .
O5 O 0.6032(5) 0.0394(5) 0.4342(5) 0.074(3) Uani 0.50 1 d PD
H5W1 H 0.610(6) -0.0129(11) 0.446(4) 0.110 Uiso 0.50 1 d PD
H5W2 H 0.557(3) 0.060(8) 0.444(3) 0.110 Uiso 0.50 1 d PD
O6 O 0.7162(4) 0.0970(5) 0.5362(3) 0.090(2) Uani 0.742(9) 1 d PD
H6W1 H 0.688(6) 0.070(7) 0.504(4) 0.135 Uiso 0.742(9) 1 d PD
H6W2 H 0.746(5) 0.135(6) 0.514(4) 0.135 Uiso 0.742(9) 1 d PD
O7 O 0.7200(14) 0.0481(14) 0.3233(12) 0.132(11) Uani 0.258(9) 1 d P

loop_
_atom_site_aniso_label
_atom_site_aniso_U_11
_atom_site_aniso_U_22
_atom_site_aniso_U_33
_atom_site_aniso_U_23
_atom_site_aniso_U_13
_atom_site_aniso_U_12
Zn1 0.0577(5) 0.0568(5) 0.0680(5) -0.0072(3) -0.0109(3) 0.0108(3)
C1 0.061(4) 0.060(4) 0.051(4) -0.002(3) -0.003(3) 0.023(3)
C2 0.074(5) 0.074(4) 0.054(4) 0.015(3) 0.006(3) 0.005(4)
C3 0.065(4) 0.056(3) 0.060(4) 0.005(3) 0.001(3) 0.006(3)
C4 0.057(4) 0.054(3) 0.049(3) 0.000(3) -0.001(3) 0.007(3)
C5 0.076(5) 0.058(4) 0.051(3) 0.005(3) 0.004(3) 0.003(3)
C6 0.061(4) 0.062(4) 0.065(4) -0.006(3) -0.001(3) -0.008(3)
C7 0.057(4) 0.055(3) 0.059(4) 0.009(3) -0.002(3) 0.000(3)
C8 0.062(4) 0.066(4) 0.055(4) -0.004(3) -0.006(3) 0.007(3)
C9 0.067(4) 0.062(4) 0.045(3) 0.006(3) 0.000(3) 0.015(3)
C10 0.076(5) 0.070(4) 0.062(4) 0.003(3) -0.004(3) 0.012(4)
C11 0.070(5) 0.079(5) 0.109(6) 0.024(4) 0.005(4) 0.014(4)
C12 0.081(6) 0.071(5) 0.097(6) 0.019(4) 0.040(5) 0.022(4)
C13 0.060(4) 0.089(5) 0.073(5) -0.003(4) 0.003(4) 0.001(4)
C14 0.091(6) 0.093(6) 0.074(5) 0.013(4) -0.001(4) -0.018(5)
C15 0.096(6) 0.061(4) 0.087(5) 0.009(4) -0.014(5) -0.008(4)
C16 0.065(4) 0.055(4) 0.061(4) -0.005(3) -0.013(3) -0.001(3)
C17 0.099(6) 0.058(4) 0.083(5) -0.005(4) -0.018(4) 0.002(4)
C18 0.079(5) 0.064(4) 0.101(5) -0.021(4) -0.026(4) 0.030(4)
C19 0.056(4) 0.060(4) 0.064(4) -0.018(3) -0.009(3) 0.002(3)
C20 0.054(4) 0.046(3) 0.054(3) -0.010(3) -0.014(3) -0.003(3)
C21 0.048(3) 0.049(3) 0.056(3) -0.016(3) -0.022(3) 0.005(3)
C22 0.054(4) 0.088(5) 0.078(5) -0.034(4) -0.004(3) 0.007(4)
C23 0.067(5) 0.086(5) 0.072(4) -0.016(4) 0.005(3) -0.016(4)
C24 0.066(5) 0.066(4) 0.071(4) 0.001(3) -0.008(3) -0.008(3)
N1 0.050(3) 0.062(3) 0.060(3) -0.007(2) -0.003(2) -0.001(3)
N2 0.050(3) 0.056(3) 0.057(3) -0.004(2) -0.010(2) 0.002(2)
O1 0.067(3) 0.081(3) 0.084(3) 0.004(3) -0.015(2) -0.006(2)
O2 0.061(3) 0.071(3) 0.075(3) 0.010(2) -0.010(2) 0.005(2)
O3 0.114(4) 0.100(4) 0.102(5) 0.040(3) 0.029(3) 0.018(4)
O4 0.109(4) 0.071(3) 0.082(3) 0.019(2) 0.011(3) 0.025(3)
O5 0.072(6) 0.021(4) 0.127(7) 0.017(4) -0.042(5) -0.015(3)
O6 0.072(5) 0.085(5) 0.113(6) 0.020(4) 0.003(4) -0.003(3)
O7 0.18(2) 0.104(16) 0.117(17) -0.047(14) -0.066(16) 0.058(16)

loop_
_atom_type_symbol
_atom_type_description
_atom_type_scat_dispersion_real
_atom_type_scat_dispersion_imag
_atom_type_scat_source
C C 0.0033 0.0016 'International Tables Vol C Tables 4.2.6.8 and 6.1.1.4'
H H 0.0000 0.0000 'International Tables Vol C Tables 4.2.6.8 and 6.1.1.4'
N N 0.0061 0.0033 'International Tables Vol C Tables 4.2.6.8 and 6.1.1.4'
O O 0.0106 0.0060 'International Tables Vol C Tables 4.2.6.8 and 6.1.1.4'
Zn Zn 0.2839 1.4301 'International Tables Vol C Tables 4.2.6.8 and 6.1.1.4'

loop_
_geom_angle_atom_site_label_1
_geom_angle_atom_site_label_2
_geom_angle_atom_site_label_3
_geom_angle
_geom_angle_site_symmetry_1
_geom_angle_site_symmetry_3
O2 Zn1 O4 132.48(18) . 2_665
O2 Zn1 N1 100.75(17) . .
O4 Zn1 N1 116.22(19) 2_665 .
O2 Zn1 N2 111.63(17) . .
O4 Zn1 N2 103.7(2) 2_665 .
N1 Zn1 N2 80.01(19) . .
O2 Zn1 O3 94.91(19) . 2_665
O4 Zn1 O3 58.4(2) 2_665 2_665
N1 Zn1 O3 90.1(2) . 2_665
N2 Zn1 O3 152.90(19) . 2_665
O2 Zn1 O1 58.72(16) . .
O4 Zn1 O1 88.45(18) 2_665 .
N1 Zn1 O1 155.33(17) . .
N2 Zn1 O1 94.48(17) . .
O3 Zn1 O1 104.32(19) 2_665 .
O2 Zn1 C12 115.1(2) . 2_665
O4 Zn1 C12 29.4(2) 2_665 2_665
N1 Zn1 C12 105.2(2) . 2_665
N2 Zn1 C12 130.7(2) . 2_665
O3 Zn1 C12 28.9(2) 2_665 2_665
O1 Zn1 C12 96.6(2) . 2_665
O2 Zn1 C1 29.80(18) . .
O4 Zn1 C1 110.22(19) 2_665 .
N1 Zn1 C1 129.9(2) . .
N2 Zn1 C1 106.71(18) . .
O3 Zn1 C1 99.03(19) 2_665 .
O1 Zn1 C1 29.06(16) . .
C12 Zn1 C1 105.98(19) 2_665 .
O1 C1 O2 120.8(5) . .
O1 C1 C2 119.3(6) . .
O2 C1 C2 119.9(6) . .
O1 C1 Zn1 68.3(3) . .
O2 C1 Zn1 53.0(3) . .
C2 C1 Zn1 169.8(5) . .
C3 C2 C1 123.4(6) . .
C3 C2 H2A 118.3 . .
C1 C2 H2A 118.3 . .
C2 C3 C4 126.8(6) . .
C2 C3 H3A 116.6 . .
C4 C3 H3A 116.6 . .
C7 C4 C5 117.4(5) . .
C7 C4 C3 123.3(5) . .
C5 C4 C3 119.1(5) . .
C6 C5 C4 120.9(5) . .
C6 C5 H5A 119.5 . .
C4 C5 H5A 119.5 . .
C8 C6 C5 121.1(6) . .
C8 C6 H6A 119.4 . .
C5 C6 H6A 119.4 . .
C4 C7 C9 121.9(6) . .
C4 C7 H7A 119.0 . .
C9 C7 H7A 119.0 . .
C6 C8 C9 120.3(6) . .
C6 C8 H8A 119.8 . .
C9 C8 H8A 119.8 . .
C7 C9 C8 118.2(5) . .
C7 C9 C10 122.0(6) . .
C8 C9 C10 119.8(5) . .
C11 C10 C9 129.2(7) . .
C11 C10 H10A 115.4 . .
C9 C10 H10A 115.4 . .
C10 C11 C12 124.4(8) . .
C10 C11 H11A 117.8 . .
C12 C11 H11A 117.8 . .
O3 C12 O4 122.8(7) . .
O3 C12 C11 117.8(8) . .
O4 C12 C11 119.4(7) . .
O3 C12 Zn1 68.4(4) . 2_664
O4 C12 Zn1 54.5(4) . 2_664
C11 C12 Zn1 173.8(7) . 2_664
N1 C13 C14 124.4(7) . .
N1 C13 H13A 117.8 . .
C14 C13 H13A 117.8 . .
C15 C14 C13 118.1(7) . .
C15 C14 H14A 120.9 . .
C13 C14 H14A 120.9 . .
C14 C15 C16 119.9(6) . .
C14 C15 H15A 120.1 . .
C16 C15 H15A 120.1 . .
C20 C16 C15 117.5(6) . .
C20 C16 C17 119.7(6) . .
C15 C16 C17 122.9(6) . .
C18 C17 C16 121.1(6) . .
C18 C17 H17A 119.4 . .
C16 C17 H17A 119.4 . .
C17 C18 C19 121.2(6) . .
C17 C18 H18A 119.4 . .
C19 C18 H18A 119.4 . .
C22 C19 C21 117.0(6) . .
C22 C19 C18 124.7(6) . .
C21 C19 C18 118.2(6) . .
N1 C20 C16 123.2(6) . .
N1 C20 C21 116.9(5) . .
C16 C20 C21 119.9(5) . .
N2 C21 C19 122.3(6) . .
N2 C21 C20 117.8(5) . .
C19 C21 C20 119.9(5) . .
C23 C22 C19 120.6(6) . .
C23 C22 H22A 119.7 . .
C19 C22 H22A 119.7 . .
C22 C23 C24 118.5(6) . .
C22 C23 H23A 120.8 . .
C24 C23 H23A 120.8 . .
N2 C24 C23 122.2(6) . .
N2 C24 H24A 118.9 . .
C23 C24 H24A 118.9 . .
C13 N1 C20 116.9(5) . .
C13 N1 Zn1 130.0(4) . .
C20 N1 Zn1 113.1(4) . .
C24 N2 C21 119.4(5) . .
C24 N2 Zn1 128.4(4) . .
C21 N2 Zn1 112.2(4) . .
C1 O1 Zn1 82.7(4) . .
C1 O2 Zn1 97.2(4) . .
C12 O3 Zn1 82.6(5) . 2_664
C12 O4 Zn1 96.1(5) . 2_664
H5W1 O5 H5W2 114(4) . .
H6W1 O6 H6W2 106(3) . .

loop_
_geom_bond_atom_site_label_1
_geom_bond_atom_site_label_2
_geom_bond_distance
_geom_bond_site_symmetry_2
Zn1 O2 2.045(4) .
Zn1 O4 2.055(4) 2_665
Zn1 N1 2.088(5) .
Zn1 N2 2.091(5) .
Zn1 O3 2.354(6) 2_665
Zn1 O1 2.379(5) .
Zn1 C12 2.511(7) 2_665
Zn1 C1 2.540(6) .
C1 O1 1.244(7) .
C1 O2 1.272(7) .
C1 C2 1.481(8) .
C2 C3 1.309(8) .
C2 H2A 0.9300 .
C3 C4 1.478(8) .
C3 H3A 0.9300 .
C4 C7 1.386(7) .
C4 C5 1.402(8) .
C5 C6 1.372(8) .
C5 H5A 0.9300 .
C6 C8 1.348(8) .
C6 H6A 0.9300 .
C7 C9 1.392(8) .
C7 H7A 0.9300 .
C8 C9 1.407(8) .
C8 H8A 0.9300 .
C9 C10 1.474(8) .
C10 C11 1.263(8) .
C10 H10A 0.9300 .
C11 C12 1.514(9) .
C11 H11A 0.9300 .
C12 O3 1.225(8) .
C12 O4 1.241(9) .
C12 Zn1 2.511(7) 2_664
C13 N1 1.329(8) .
C13 C14 1.387(9) .
C13 H13A 0.9300 .
C14 C15 1.363(9) .
C14 H14A 0.9300 .
C15 C16 1.402(9) .
C15 H15A 0.9300 .
C16 C20 1.394(7) .
C16 C17 1.416(9) .
C17 C18 1.359(10) .
C17 H17A 0.9300 .
C18 C19 1.444(9) .
C18 H18A 0.9300 .
C19 C22 1.393(9) .
C19 C21 1.406(8) .
C20 N1 1.350(7) .
C20 C21 1.442(8) .
C21 N2 1.358(7) .
C22 C23 1.368(9) .
C22 H22A 0.9300 .
C23 C24 1.415(9) .
C23 H23A 0.9300 .
C24 N2 1.310(7) .
C24 H24A 0.9300 .
O3 Zn1 2.354(6) 2_664
O4 Zn1 2.055(4) 2_664
O5 H5W1 0.808(19) .
O5 H5W2 0.84(2) .
O6 H6W1 0.86(2) .
O6 H6W2 0.86(2) .
